data_4114040
loop_
_publ_author_name
'Yoshihiro Kon'
'Jun Ogasawara'
'Kenkichi Sakamoto'
'Chizuko Kabuto'
'Mitsuo Kira'

_publ_section_title
;
 A Stable Silicon Congener of Highly Strained
 Bicyclo[3.2.0]hepta-1,3,6-triene
;
_journal_name_full 'Journal of the American Chemical Society'
_journal_page_first 9310
_journal_page_last 9311
_journal_paper_doi 10.1021/ja0359097
_journal_volume 125
_journal_year 2003
_chemical_formula_sum 'C34 H66 O Si3'
_chemical_formula_weight 575.15
_space_group_IT_number 14
_symmetry_cell_setting monoclinic
_symmetry_Int_Tables_number 14
_symmetry_space_group_name_Hall '-P 2yn'
_symmetry_space_group_name_H-M 'P 1 21/n 1'
_cell_angle_alpha 90
_cell_angle_beta 98.969(1)
_cell_angle_gamma 90
_cell_formula_units_Z 8
_cell_length_a 15.164(1)
_cell_length_b 11.6439(5)
_cell_length_c 42.775(4)
_cell_measurement_reflns_used 12967
_cell_measurement_temperature 150.0
_cell_measurement_theta_max 23.24
_cell_measurement_theta_min 6.0
_cell_volume 7460.4(9)
_computing_data_reduction 'teXsan Ver. 1.11'
_computing_publication_material 'teXsan Ver. 1.11'
_computing_structure_refinement 'teXsan Ver. 1.10'
_computing_structure_solution SIR92
_diffrn_measured_fraction_theta_full 0.8371
_diffrn_measured_fraction_theta_max 0.8371
_diffrn_measurement_device_type 'Rigaku/MSC Mercury CCD'
_diffrn_measurement_method \w
_diffrn_radiation_type 'Mo K\a'
_diffrn_radiation_wavelength 0.7107
_diffrn_reflns_av_R_equivalents 0.024
_diffrn_reflns_limit_h_max 16
_diffrn_reflns_limit_h_min -11
_diffrn_reflns_limit_k_max 12
_diffrn_reflns_limit_k_min -12
_diffrn_reflns_limit_l_max 38
_diffrn_reflns_limit_l_min -47
_diffrn_reflns_number 20887
_diffrn_reflns_theta_full 25.24
_diffrn_reflns_theta_max 25.24
_exptl_absorpt_coefficient_mu 0.149
_exptl_absorpt_correction_T_max 0.993
_exptl_absorpt_correction_T_min 0.779
_exptl_absorpt_correction_type multi-scan
_exptl_absorpt_process_details '(Jacobson, 1998)'
_exptl_crystal_colour 'pale yellow'
_exptl_crystal_density_diffrn 1.024
_exptl_crystal_description plate
_exptl_crystal_size_max 0.300
_exptl_crystal_size_mid 0.300
_exptl_crystal_size_min 0.050
_refine_diff_density_max 0.36
_refine_diff_density_min -0.22
_refine_ls_extinction_method none
_refine_ls_goodness_of_fit_ref 2.043
_refine_ls_hydrogen_treatment noref
_refine_ls_number_parameters 688
_refine_ls_number_reflns 5734
_refine_ls_R_factor_gt 0.0730
_refine_ls_shift/su_max 0.0006
_refine_ls_structure_factor_coef F
_refine_ls_weighting_scheme unit
_refine_ls_wR_factor_ref 0.0810
_reflns_number_gt 5734
_reflns_number_total 8947
_reflns_threshold_expression F^2^>5.0\s(F^2^)
_cod_data_source_file ja0359097si20030502_021644.cif
_cod_data_source_block Saka992b
_cod_original_cell_volume 7460.2(9)
_cod_original_formula_sum 'C34 H66 O Si3 '
_cod_database_code 4114040

loop_
_symmetry_equiv_pos_as_xyz
x,y,z
1/2-x,1/2+y,1/2-z
-x,-y,-z
1/2+x,1/2-y,1/2+z

loop_
_atom_site_label
_atom_site_type_symbol
_atom_site_fract_x
_atom_site_fract_y
_atom_site_fract_z
_atom_site_U_iso_or_equiv
_atom_site_adp_type
_atom_site_occupancy
_atom_site_calc_flag
_atom_site_refinement_flags
Si(1) Si -0.2141(1) -0.0351(2) 0.88270(4) 0.0271(5) Uani 1.00 d .
Si(9) Si -0.2807(1) -0.1670(2) 0.81551(5) 0.0389(6) Uani 1.00 d .
Si(14) Si -0.0723(1) -0.2158(2) 0.91044(5) 0.0360(6) Uani 1.00 d .
Si(76) Si -0.6685(1) 0.4673(2) 0.88150(4) 0.0252(5) Uani 1.00 d .
Si(77) Si -0.6598(1) 0.3326(2) 0.81486(5) 0.0392(6) Uani 1.00 d .
Si(78) Si -0.7795(1) 0.2794(2) 0.91005(5) 0.0349(6) Uani 1.00 d .
O(8) O -0.1684(3) -0.1536(4) 0.8978(1) 0.031(1) Uani 1.00 d .
O(79) O -0.6982(3) 0.3484(4) 0.8966(1) 0.032(1) Uani 1.00 d .
C(2) C -0.2229(4) -0.0435(6) 0.8381(2) 0.029(2) Uani 1.00 d .
C(3) C -0.1694(4) 0.0482(6) 0.8330(2) 0.033(2) Uani 1.00 d .
C(4) C -0.1683(4) 0.1475(6) 0.8568(2) 0.030(2) Uani 1.00 d .
C(5) C -0.1617(4) 0.1064(6) 0.8866(2) 0.026(2) Uani 1.00 d .
C(6) C -0.2041(4) 0.1271(6) 0.9165(2) 0.029(2) Uani 1.00 d .
C(7) C -0.2690(4) 0.0444(6) 0.9131(2) 0.029(2) Uani 1.00 d .
C(10) C -0.1012(5) 0.0459(7) 0.8093(2) 0.040(2) Uani 1.00 d .
C(11) C -0.2036(5) 0.2685(6) 0.8453(2) 0.041(2) Uani 1.00 d .
C(12) C -0.1634(5) 0.2042(6) 0.9441(2) 0.038(2) Uani 1.00 d .
C(13) C -0.3533(4) 0.0185(6) 0.9276(2) 0.031(2) Uani 1.00 d .
C(15) C 0.0152(5) -0.1033(8) 0.9193(2) 0.064(3) Uani 1.00 d .
C(16) C -0.0855(5) -0.2995(7) 0.9468(2) 0.043(2) Uani 1.00 d .
C(17) C -0.0414(5) -0.0592(8) 0.8187(2) 0.054(3) Uani 1.00 d .
C(18) C -0.1437(5) 0.0344(7) 0.7746(2) 0.046(2) Uani 1.00 d .
C(19) C -0.0390(5) 0.1499(8) 0.8122(2) 0.054(3) Uani 1.00 d .
C(20) C -0.2413(5) 0.2712(7) 0.8099(2) 0.051(3) Uani 1.00 d .
C(21) C -0.1338(7) 0.3635(7) 0.8529(2) 0.073(3) Uani 1.00 d .
C(22) C -0.2835(6) 0.2949(8) 0.8621(2) 0.069(3) Uani 1.00 d .
C(23) C -0.0701(6) 0.2406(9) 0.9390(2) 0.078(4) Uani 1.00 d .
C(24) C -0.1534(6) 0.1360(8) 0.9749(2) 0.056(3) Uani 1.00 d .
C(25) C -0.2167(6) 0.3124(8) 0.9486(2) 0.071(3) Uani 1.00 d .
C(26) C -0.3380(6) -0.0808(9) 0.9511(2) 0.072(3) Uani 1.00 d .
C(27) C -0.3882(6) 0.1185(9) 0.9456(3) 0.087(4) Uani 1.00 d .
C(28) C -0.4254(6) -0.016(1) 0.9014(2) 0.081(4) Uani 1.00 d .
C(29) C -0.3890(5) -0.1105(7) 0.7914(2) 0.044(2) Uani 1.00 d .
C(30) C -0.3720(5) -0.0324(8) 0.7635(2) 0.058(3) Uani 1.00 d .
C(31) C -0.4474(6) -0.2121(9) 0.7775(2) 0.069(3) Uani 1.00 d .
C(32) C -0.0960(6) -0.2178(8) 0.9738(2) 0.065(3) Uani 1.00 d .
C(33) C -0.0027(7) -0.3746(8) 0.9573(2) 0.073(3) Uani 1.00 d .
C(34) C -0.1688(6) -0.3744(8) 0.9400(2) 0.072(3) Uani 1.00 d .
C(35) C -0.4417(5) -0.0392(8) 0.8119(2) 0.055(3) Uani 1.00 d .
C(36) C -0.2197(6) -0.2579(8) 0.7899(2) 0.058(3) Uani 1.00 d .
C(37) C -0.3136(6) -0.2700(7) 0.8449(2) 0.054(3) Uani 1.00 d .
C(38) C -0.0447(6) -0.3143(8) 0.8789(2) 0.069(3) Uani 1.00 d .
C(39) C -0.6506(4) 0.6312(6) 0.9141(2) 0.029(2) Uani 1.00 d .
C(40) C -0.5882(4) 0.5495(6) 0.9116(2) 0.027(2) Uani 1.00 d .
C(41) C -0.8476(5) 0.5421(7) 0.8082(2) 0.039(2) Uani 1.00 d .
C(42) C -0.7175(5) 0.7674(6) 0.8429(2) 0.037(2) Uani 1.00 d .
C(43) C -0.6665(5) 0.7101(6) 0.9416(2) 0.039(2) Uani 1.00 d .
C(44) C -0.4902(5) 0.5269(6) 0.9253(2) 0.037(2) Uani 1.00 d .
C(45) C -0.5993(6) 0.2307(7) 0.8447(2) 0.054(3) Uani 1.00 d .
C(46) C -0.7417(6) 0.2384(7) 0.7897(2) 0.058(3) Uani 1.00 d .
C(47) C -0.5738(5) 0.3909(7) 0.7904(2) 0.043(2) Uani 1.00 d .
C(48) C -0.8620(6) 0.3865(8) 0.9195(3) 0.077(4) Uani 1.00 d .
C(49) C -0.8328(6) 0.1803(8) 0.8791(2) 0.070(3) Uani 1.00 d .
C(50) C -0.7271(6) 0.1964(7) 0.9461(2) 0.049(3) Uani 1.00 d .
C(51) C -0.8988(6) 0.4357(8) 0.8179(2) 0.057(3) Uani 1.00 d .
C(52) C -0.8351(5) 0.5232(7) 0.7732(2) 0.048(2) Uani 1.00 d .
C(53) C -0.9091(5) 0.6447(9) 0.8097(2) 0.058(3) Uani 1.00 d .
C(54) C -0.7076(5) 0.7677(7) 0.8082(2) 0.053(3) Uani 1.00 d .
C(55) C -0.7864(6) 0.8606(7) 0.8485(2) 0.065(3) Uani 1.00 d .
C(56) C -0.6275(6) 0.8035(7) 0.8612(2) 0.061(3) Uani 1.00 d .
C(57) C -0.6665(8) 0.6349(9) 0.9709(2) 0.086(4) Uani 1.00 d .
C(58) C -0.5976(8) 0.8047(9) 0.9500(3) 0.096(4) Uani 1.00 d .
C(59) C -0.7561(7) 0.766(1) 0.9343(2) 0.094(4) Uani 1.00 d .
C(60) C -0.438(1) 0.489(2) 0.9002(4) 0.078(9) Uiso 0.58 d P
C(61) C -0.488(1) 0.423(2) 0.9509(5) 0.085(10) Uiso 0.60 d P
C(62) C -0.439(1) 0.630(2) 0.9448(5) 0.10(1) Uiso 0.59 d P
C(63) C -0.5269(6) 0.2894(8) 0.7769(2) 0.068(3) Uani 1.00 d .
C(64) C -0.6164(5) 0.4667(9) 0.7626(2) 0.060(3) Uani 1.00 d .
C(65) C -0.5032(5) 0.4628(8) 0.8112(2) 0.054(3) Uani 1.00 d .
C(66) C -0.7975(6) 0.1129(7) 0.9560(2) 0.059(3) Uani 1.00 d .
C(67) C -0.6992(7) 0.2826(9) 0.9735(2) 0.084(4) Uani 1.00 d .
C(68) C -0.6488(6) 0.1284(9) 0.9381(3) 0.089(4) Uani 1.00 d .
C(69) C -0.464(1) 0.411(2) 0.9090(4) 0.062(8) Uiso 0.56 d P
C(70) C -0.469(1) 0.514(2) 0.9606(4) 0.099(9) Uiso 0.73 d P
C(71) C -0.433(1) 0.624(2) 0.9115(5) 0.12(1) Uiso 0.78 d P
C(72) C -0.6995(5) 0.4585(6) 0.8371(2) 0.032(2) Uani 1.00 d .
C(73) C -0.7584(5) 0.5463(6) 0.8316(2) 0.031(2) Uani 1.00 d .
C(74) C -0.7413(4) 0.6472(6) 0.8552(2) 0.032(2) Uani 1.00 d .
C(75) C -0.7199(4) 0.6066(5) 0.8852(2) 0.026(2) Uani 1.00 d .

loop_
_atom_site_aniso_label
_atom_site_aniso_U_11
_atom_site_aniso_U_22
_atom_site_aniso_U_33
_atom_site_aniso_U_12
_atom_site_aniso_U_13
_atom_site_aniso_U_23
Si(1) 0.023(1) 0.029(1) 0.029(1) -0.0004(9) 0.0028(9) 0.0009(9)
Si(9) 0.043(1) 0.039(1) 0.033(1) -0.001(1) -0.001(1) -0.006(1)
Si(14) 0.034(1) 0.034(1) 0.041(1) 0.0087(10) 0.008(1) 0.004(1)
Si(76) 0.024(1) 0.027(1) 0.0249(10) -0.0019(9) 0.0042(9) 0.0012(9)
Si(77) 0.049(1) 0.036(1) 0.034(1) -0.003(1) 0.012(1) -0.006(1)
Si(78) 0.031(1) 0.034(1) 0.040(1) -0.0056(10) 0.007(1) 0.002(1)
O(8) 0.024(3) 0.031(3) 0.037(3) 0.004(2) -0.002(2) 0.001(2)
O(79) 0.030(3) 0.030(3) 0.039(3) -0.002(2) 0.013(2) 0.007(2)
C(2) 0.022(4) 0.037(4) 0.026(4) 0.005(3) -0.002(3) 0.001(3)
C(3) 0.024(4) 0.042(5) 0.032(4) 0.010(4) 0.001(3) 0.009(4)
C(4) 0.018(4) 0.039(4) 0.033(4) -0.001(3) 0.006(3) 0.005(4)
C(5) 0.016(4) 0.026(4) 0.034(4) -0.006(3) -0.002(3) -0.004(3)
C(6) 0.022(4) 0.034(4) 0.033(4) 0.003(3) 0.008(3) 0.003(3)
C(7) 0.020(4) 0.035(4) 0.029(4) 0.006(3) -0.001(3) -0.001(3)
C(10) 0.038(5) 0.051(5) 0.031(4) 0.006(4) 0.006(4) 0.013(4)
C(11) 0.041(5) 0.036(5) 0.041(5) 0.004(4) -0.002(4) 0.006(4)
C(12) 0.037(5) 0.037(5) 0.037(4) -0.005(4) -0.001(4) -0.007(4)
C(13) 0.020(4) 0.031(4) 0.042(4) 0.005(3) 0.004(4) 0.001(3)
C(15) 0.038(5) 0.050(6) 0.103(8) 0.002(4) 0.008(5) 0.014(5)
C(16) 0.043(5) 0.047(5) 0.039(4) 0.010(4) 0.004(4) 0.007(4)
C(17) 0.042(5) 0.079(7) 0.046(5) 0.015(5) 0.018(4) 0.009(5)
C(18) 0.041(5) 0.062(6) 0.037(4) 0.004(4) 0.009(4) 0.003(4)
C(19) 0.039(5) 0.073(6) 0.054(5) -0.016(4) 0.019(4) -0.001(5)
C(20) 0.050(5) 0.049(5) 0.052(5) 0.008(4) 0.003(4) 0.017(4)
C(21) 0.086(7) 0.037(6) 0.087(7) -0.019(5) -0.009(6) 0.009(5)
C(22) 0.081(7) 0.060(6) 0.069(6) 0.033(5) 0.021(6) 0.019(5)
C(23) 0.076(7) 0.109(9) 0.051(6) -0.047(6) 0.013(5) -0.036(6)
C(24) 0.069(6) 0.062(6) 0.032(4) -0.011(5) -0.007(4) -0.003(4)
C(25) 0.069(7) 0.056(6) 0.082(7) 0.002(5) -0.009(5) -0.033(5)
C(26) 0.041(6) 0.093(8) 0.082(7) -0.010(5) 0.009(5) 0.035(6)
C(27) 0.056(6) 0.067(7) 0.15(1) -0.010(5) 0.055(7) -0.032(7)
C(28) 0.037(5) 0.15(1) 0.065(6) -0.027(6) 0.020(5) -0.006(7)
C(29) 0.040(5) 0.053(5) 0.034(4) -0.002(4) -0.010(4) -0.009(4)
C(30) 0.041(5) 0.086(7) 0.045(5) 0.004(5) -0.002(4) 0.016(5)
C(31) 0.052(6) 0.079(7) 0.070(6) 0.004(5) -0.010(5) -0.015(6)
C(32) 0.077(7) 0.072(7) 0.044(5) 0.025(5) 0.005(5) 0.000(5)
C(33) 0.090(8) 0.070(7) 0.056(6) 0.038(6) 0.004(5) 0.021(5)
C(34) 0.078(7) 0.049(6) 0.091(8) -0.017(5) 0.017(6) 0.015(5)
C(35) 0.041(5) 0.067(6) 0.051(5) 0.002(4) -0.005(4) -0.012(5)
C(36) 0.054(6) 0.059(6) 0.055(6) 0.010(4) -0.012(5) -0.017(5)
C(37) 0.063(6) 0.032(5) 0.060(6) -0.011(4) -0.005(5) 0.000(4)
C(38) 0.085(7) 0.071(7) 0.054(6) 0.040(5) 0.016(5) 0.005(5)
C(39) 0.025(4) 0.029(4) 0.034(4) -0.001(3) 0.011(3) 0.006(3)
C(40) 0.029(4) 0.024(4) 0.030(4) -0.002(3) 0.006(3) 0.001(3)
C(41) 0.027(4) 0.060(5) 0.029(4) 0.000(4) -0.001(4) 0.004(4)
C(42) 0.044(5) 0.032(4) 0.036(4) 0.003(4) 0.005(4) 0.009(4)
C(43) 0.039(5) 0.039(5) 0.039(4) 0.004(4) 0.008(4) -0.005(4)
C(44) 0.034(5) 0.036(4) 0.044(4) -0.004(4) 0.012(4) 0.005(4)
C(45) 0.077(6) 0.040(5) 0.052(5) 0.020(5) 0.026(5) -0.003(4)
C(46) 0.070(6) 0.055(6) 0.056(6) -0.010(5) 0.028(5) -0.015(5)
C(47) 0.040(5) 0.053(5) 0.037(5) -0.007(4) 0.013(4) -0.013(4)
C(48) 0.050(6) 0.061(6) 0.126(9) 0.005(5) 0.037(6) 0.013(6)
C(49) 0.086(7) 0.074(7) 0.046(5) -0.034(6) -0.003(5) 0.006(5)
C(50) 0.062(6) 0.040(5) 0.043(5) -0.019(4) 0.000(4) 0.009(4)
C(51) 0.053(6) 0.076(7) 0.042(5) -0.024(5) 0.004(4) 0.009(5)
C(52) 0.041(5) 0.065(6) 0.035(4) 0.000(4) -0.001(4) 0.009(4)
C(53) 0.027(5) 0.098(8) 0.047(5) 0.006(5) -0.001(4) -0.007(5)
C(54) 0.056(6) 0.051(5) 0.055(5) 0.002(4) 0.017(4) 0.022(4)
C(55) 0.089(7) 0.036(5) 0.071(6) 0.015(5) 0.018(5) 0.012(5)
C(56) 0.059(6) 0.050(6) 0.069(6) -0.026(5) 0.000(5) 0.020(5)
C(57) 0.16(1) 0.066(7) 0.039(5) 0.018(7) 0.040(6) -0.002(5)
C(58) 0.128(9) 0.076(7) 0.100(8) -0.052(7) 0.070(7) -0.062(7)
C(59) 0.070(7) 0.15(1) 0.060(6) 0.054(7) -0.001(5) -0.047(7)
C(63) 0.081(7) 0.064(6) 0.066(6) 0.009(5) 0.027(5) -0.019(5)
C(64) 0.052(6) 0.095(7) 0.033(4) 0.001(5) 0.012(4) 0.012(5)
C(65) 0.045(5) 0.072(6) 0.050(5) -0.008(5) 0.018(4) -0.010(5)
C(66) 0.074(6) 0.052(6) 0.049(5) -0.022(5) 0.007(5) 0.012(4)
C(67) 0.114(9) 0.086(8) 0.043(5) -0.046(7) -0.016(6) 0.018(5)
C(68) 0.057(6) 0.068(7) 0.14(1) 0.014(5) 0.017(7) 0.052(7)
C(72) 0.035(4) 0.036(4) 0.029(4) -0.011(4) 0.016(3) -0.005(3)
C(73) 0.032(4) 0.037(5) 0.027(4) -0.001(4) 0.011(4) 0.004(3)
C(74) 0.026(4) 0.040(5) 0.031(4) 0.003(3) 0.008(3) 0.008(4)
C(75) 0.022(4) 0.022(4) 0.035(4) 0.006(3) 0.004(3) -0.004(3)

loop_
_atom_type_symbol
_atom_type_description
_atom_type_scat_dispersion_real
_atom_type_scat_dispersion_imag
_atom_type_scat_source
C C 0.003 0.002
;International Tables for Crystallography
(1992, Vol. C, Tables 4.2.6.8 and 6.1.1.1)
;
H H 0.000 0.000
;International Tables for Crystallography
(1992, Vol. C, Table 6.1.1.2)
;
Si Si 0.082 0.070
;International Tables for Crystallography
(1992, Vol. C, Tables 4.2.6.8 and 6.1.1.1)
;
O O 0.011 0.006
;International Tables for Crystallography
(1992, Vol. C, Tables 4.2.6.8 and 6.1.1.1)
;

loop_
_geom_angle_atom_site_label_1
_geom_angle_atom_site_label_2
_geom_angle_atom_site_label_3
_geom_angle
_geom_angle_publ_flag
O(8) Si(1) C(2) 108.3(3) yes
O(8) Si(1) C(5) 125.2(3) yes
O(8) Si(1) C(7) 110.4(3) yes
C(2) Si(1) C(5) 95.7(3) yes
C(2) Si(1) C(7) 138.4(3) yes
C(5) Si(1) C(7) 74.2(3) yes
C(2) Si(9) C(29) 107.9(3) yes
C(2) Si(9) C(36) 120.2(3) yes
C(2) Si(9) C(37) 107.4(3) yes
C(29) Si(9) C(36) 109.8(4) yes
C(29) Si(9) C(37) 106.7(4) yes
C(36) Si(9) C(37) 104.0(4) yes
O(8) Si(14) C(15) 109.0(3) yes
O(8) Si(14) C(16) 107.4(3) yes
O(8) Si(14) C(38) 108.7(3) yes
C(15) Si(14) C(16) 111.3(4) yes
C(15) Si(14) C(38) 110.2(4) yes
C(16) Si(14) C(38) 110.2(4) yes
O(79) Si(76) C(40) 110.5(3) yes
O(79) Si(76) C(72) 108.3(3) yes
O(79) Si(76) C(75) 125.3(3) yes
C(40) Si(76) C(72) 138.3(3) yes
C(40) Si(76) C(75) 74.2(3) yes
C(72) Si(76) C(75) 95.4(3) yes
C(45) Si(77) C(46) 103.3(4) yes
C(45) Si(77) C(47) 107.0(4) yes
C(45) Si(77) C(72) 108.0(3) yes
C(46) Si(77) C(47) 110.0(3) yes
C(46) Si(77) C(72) 120.5(3) yes
C(47) Si(77) C(72) 107.2(3) yes
O(79) Si(78) C(48) 108.4(3) yes
O(79) Si(78) C(49) 108.8(3) yes
O(79) Si(78) C(50) 106.9(3) yes
C(48) Si(78) C(49) 110.1(5) yes
C(48) Si(78) C(50) 112.2(4) yes
C(49) Si(78) C(50) 110.4(4) yes
Si(1) O(8) Si(14) 143.5(3) yes
Si(76) O(79) Si(78) 145.5(3) yes
Si(1) C(2) Si(9) 120.8(4) yes
Si(1) C(2) C(3) 99.8(5) yes
Si(9) C(2) C(3) 138.7(5) yes
C(2) C(3) C(4) 114.9(6) yes
C(2) C(3) C(10) 123.9(6) yes
C(4) C(3) C(10) 120.3(6) yes
C(3) C(4) C(5) 110.5(6) yes
C(3) C(4) C(11) 120.2(6) yes
C(5) C(4) C(11) 126.1(6) yes
Si(1) C(5) C(4) 105.5(5) yes
Si(1) C(5) C(6) 89.2(4) yes
C(4) C(5) C(6) 138.7(6) yes
C(5) C(6) C(7) 100.8(6) yes
C(5) C(6) C(12) 124.2(6) yes
C(7) C(6) C(12) 133.7(6) yes
Si(1) C(7) C(6) 91.9(4) yes
Si(1) C(7) C(13) 131.7(5) yes
C(6) C(7) C(13) 136.4(6) yes
C(3) C(10) C(17) 105.5(6) yes
C(3) C(10) C(18) 114.3(6) yes
C(3) C(10) C(19) 113.5(6) yes
C(17) C(10) C(18) 109.1(6) yes
C(17) C(10) C(19) 106.1(6) yes
C(18) C(10) C(19) 107.9(6) yes
C(4) C(11) C(20) 112.7(6) yes
C(4) C(11) C(21) 113.2(6) yes
C(4) C(11) C(22) 107.0(6) yes
C(20) C(11) C(21) 109.6(7) yes
C(20) C(11) C(22) 104.9(6) yes
C(21) C(11) C(22) 109.0(7) yes
C(6) C(12) C(23) 108.9(6) yes
C(6) C(12) C(24) 109.5(6) yes
C(6) C(12) C(25) 115.1(6) yes
C(23) C(12) C(24) 107.3(7) yes
C(23) C(12) C(25) 108.1(7) yes
C(24) C(12) C(25) 107.7(7) yes
C(7) C(13) C(26) 111.4(6) yes
C(7) C(13) C(27) 115.4(6) yes
C(7) C(13) C(28) 107.8(6) yes
C(26) C(13) C(27) 105.9(7) yes
C(26) C(13) C(28) 108.0(7) yes
C(27) C(13) C(28) 108.1(7) yes
Si(14) C(16) C(32) 110.0(6) yes
Si(14) C(16) C(33) 110.6(5) yes
Si(14) C(16) C(34) 109.5(6) yes
C(32) C(16) C(33) 108.0(7) yes
C(32) C(16) C(34) 108.6(7) yes
C(33) C(16) C(34) 110.1(7) yes
Si(9) C(29) C(30) 112.5(5) yes
Si(9) C(29) C(31) 109.8(6) yes
Si(9) C(29) C(35) 111.2(5) yes
C(30) C(29) C(31) 107.9(7) yes
C(30) C(29) C(35) 106.6(7) yes
C(31) C(29) C(35) 108.6(7) yes
C(40) C(39) C(43) 132.4(7) yes
C(40) C(39) C(75) 101.8(6) yes
C(43) C(39) C(75) 124.2(6) yes
Si(76) C(40) C(39) 91.5(5) yes
Si(76) C(40) C(44) 131.2(5) yes
C(39) C(40) C(44) 137.3(6) yes
C(51) C(41) C(52) 106.7(6) yes
C(51) C(41) C(53) 106.2(6) yes
C(51) C(41) C(73) 105.8(6) yes
C(52) C(41) C(53) 108.7(6) yes
C(52) C(41) C(73) 113.7(6) yes
C(53) C(41) C(73) 115.1(6) yes
C(54) C(42) C(55) 108.8(6) yes
C(54) C(42) C(56) 106.6(6) yes
C(54) C(42) C(74) 113.4(6) yes
C(55) C(42) C(56) 107.4(7) yes
C(55) C(42) C(74) 112.2(6) yes
C(56) C(42) C(74) 108.1(6) yes
C(39) C(43) C(57) 107.7(6) yes
C(39) C(43) C(58) 115.3(6) yes
C(39) C(43) C(59) 110.3(6) yes
C(57) C(43) C(58) 108.0(8) yes
C(57) C(43) C(59) 107.6(8) yes
C(58) C(43) C(59) 107.8(8) yes
C(40) C(44) C(60) 111.4(9) yes
C(40) C(44) C(61) 107.7(8) yes
C(40) C(44) C(62) 116.0(9) yes
C(40) C(44) C(69) 105.4(8) yes
C(40) C(44) C(70) 116.4(8) yes
C(40) C(44) C(71) 106.6(8) yes
C(60) C(44) C(61) 107(1) yes
C(60) C(44) C(62) 109(1) yes
C(61) C(44) C(62) 104(1) yes
C(69) C(44) C(70) 108(1) yes
C(69) C(44) C(71) 104(1) yes
C(70) C(44) C(71) 113(1) yes
Si(77) C(47) C(63) 109.1(6) yes
Si(77) C(47) C(64) 112.6(5) yes
Si(77) C(47) C(65) 110.5(5) yes
C(63) C(47) C(64) 108.1(7) yes
C(63) C(47) C(65) 108.5(7) yes
C(64) C(47) C(65) 107.9(7) yes
Si(78) C(50) C(66) 108.9(6) yes
Si(78) C(50) C(67) 108.5(6) yes
Si(78) C(50) C(68) 109.3(6) yes
C(66) C(50) C(67) 108.5(7) yes
C(66) C(50) C(68) 109.4(7) yes
C(67) C(50) C(68) 112.3(8) yes
C(44) C(60) C(69) 74(1) yes
C(44) C(60) C(71) 60(1) yes
C(69) C(60) C(71) 134(1) yes
C(44) C(61) C(70) 62(1) yes
C(44) C(62) C(70) 55(1) yes
C(44) C(62) C(71) 62(1) yes
C(70) C(62) C(71) 115(1) yes
C(44) C(69) C(60) 64(1) yes
C(44) C(70) C(61) 74(1) yes
C(44) C(70) C(62) 61(1) yes
C(61) C(70) C(62) 133(1) yes
C(44) C(71) C(60) 55.1(10) yes
C(44) C(71) C(62) 63(1) yes
C(60) C(71) C(62) 109(1) yes
Si(76) C(72) Si(77) 119.9(4) yes
Si(76) C(72) C(73) 100.8(5) yes
Si(77) C(72) C(73) 138.6(6) yes
C(41) C(73) C(72) 124.9(7) yes
C(41) C(73) C(74) 119.1(6) yes
C(72) C(73) C(74) 115.0(6) yes
C(42) C(74) C(73) 119.1(5) yes
C(42) C(74) C(75) 126.7(6) yes
C(73) C(74) C(75) 110.1(6) yes
Si(76) C(75) C(39) 89.3(4) yes
Si(76) C(75) C(74) 105.6(5) yes
C(39) C(75) C(74) 137.4(6) yes
Si(14) C(15) H(1) 109.7 no
Si(14) C(15) H(2) 109.2 no
Si(14) C(15) H(3) 109.4 no
H(1) C(15) H(2) 109.6 no
H(1) C(15) H(3) 109.8 no
H(2) C(15) H(3) 109.1 no
C(10) C(17) H(4) 109.4 no
C(10) C(17) H(5) 109.2 no
C(10) C(17) H(6) 109.3 no
H(4) C(17) H(5) 109.6 no
H(4) C(17) H(6) 109.8 no
H(5) C(17) H(6) 109.5 no
C(10) C(18) H(7) 109.7 no
C(10) C(18) H(8) 109.9 no
C(10) C(18) H(9) 109.1 no
H(7) C(18) H(8) 109.9 no
H(7) C(18) H(9) 108.9 no
H(8) C(18) H(9) 109.3 no
C(10) C(19) H(10) 110.0 no
C(10) C(19) H(11) 110.0 no
C(10) C(19) H(12) 109.2 no
H(10) C(19) H(11) 110.1 no
H(10) C(19) H(12) 108.8 no
H(11) C(19) H(12) 108.8 no
C(11) C(20) H(97) 109.5 no
C(11) C(20) H(98) 109.3 no
C(11) C(20) H(99) 109.4 no
H(97) C(20) H(98) 109.5 no
H(97) C(20) H(99) 109.6 no
H(98) C(20) H(99) 109.5 no
C(11) C(21) H(100) 108.9 no
C(11) C(21) H(101) 110.0 no
C(11) C(21) H(102) 109.7 no
H(100) C(21) H(101) 109.2 no
H(100) C(21) H(102) 108.6 no
H(101) C(21) H(102) 110.3 no
C(11) C(22) H(103) 109.9 no
C(11) C(22) H(104) 109.4 no
C(11) C(22) H(105) 109.3 no
H(103) C(22) H(104) 109.7 no
H(103) C(22) H(105) 109.6 no
H(104) C(22) H(105) 108.9 no
C(12) C(23) H(106) 109.4 no
C(12) C(23) H(107) 108.8 no
C(12) C(23) H(108) 109.4 no
H(106) C(23) H(107) 109.4 no
H(106) C(23) H(108) 110.3 no
H(107) C(23) H(108) 109.4 no
C(12) C(24) H(109) 109.4 no
C(12) C(24) H(110) 109.3 no
C(12) C(24) H(111) 109.8 no
H(109) C(24) H(110) 109.0 no
H(109) C(24) H(111) 109.7 no
H(110) C(24) H(111) 109.6 no
C(12) C(25) H(112) 109.5 no
C(12) C(25) H(113) 108.9 no
C(12) C(25) H(114) 109.3 no
H(112) C(25) H(113) 109.6 no
H(112) C(25) H(114) 110.2 no
H(113) C(25) H(114) 109.3 no
C(13) C(26) H(115) 110.4 no
C(13) C(26) H(116) 108.4 no
C(13) C(26) H(117) 110.4 no
H(115) C(26) H(116) 108.2 no
H(115) C(26) H(117) 111.0 no
H(116) C(26) H(117) 108.4 no
C(13) C(27) H(118) 109.9 no
C(13) C(27) H(119) 109.2 no
C(13) C(27) H(120) 110.7 no
H(118) C(27) H(119) 108.0 no
H(118) C(27) H(120) 110.0 no
H(119) C(27) H(120) 109.0 no
C(13) C(28) H(121) 110.5 no
C(13) C(28) H(122) 109.4 no
C(13) C(28) H(123) 109.0 no
H(121) C(28) H(122) 110.1 no
H(121) C(28) H(123) 109.6 no
H(122) C(28) H(123) 108.2 no
C(29) C(30) H(13) 109.3 no
C(29) C(30) H(14) 109.4 no
C(29) C(30) H(15) 109.3 no
H(13) C(30) H(14) 109.7 no
H(13) C(30) H(15) 109.4 no
H(14) C(30) H(15) 109.7 no
C(29) C(31) H(16) 109.5 no
C(29) C(31) H(17) 109.3 no
C(29) C(31) H(18) 109.2 no
H(16) C(31) H(17) 109.7 no
H(16) C(31) H(18) 109.6 no
H(17) C(31) H(18) 109.4 no
C(16) C(32) H(19) 109.8 no
C(16) C(32) H(20) 109.3 no
C(16) C(32) H(21) 109.2 no
H(19) C(32) H(20) 109.9 no
H(19) C(32) H(21) 109.7 no
H(20) C(32) H(21) 108.9 no
C(16) C(33) H(22) 108.6 no
C(16) C(33) H(23) 109.2 no
C(16) C(33) H(24) 110.1 no
H(22) C(33) H(23) 108.4 no
H(22) C(33) H(24) 109.9 no
H(23) C(33) H(24) 110.6 no
C(16) C(34) H(25) 109.2 no
C(16) C(34) H(26) 110.1 no
C(16) C(34) H(27) 109.4 no
H(25) C(34) H(26) 109.6 no
H(25) C(34) H(27) 108.8 no
H(26) C(34) H(27) 109.7 no
C(29) C(35) H(28) 109.5 no
C(29) C(35) H(29) 109.5 no
C(29) C(35) H(30) 109.6 no
H(28) C(35) H(29) 109.3 no
H(28) C(35) H(30) 109.5 no
H(29) C(35) H(30) 109.5 no
Si(9) C(36) H(31) 109.8 no
Si(9) C(36) H(32) 109.5 no
Si(9) C(36) H(33) 109.4 no
H(31) C(36) H(32) 109.7 no
H(31) C(36) H(33) 109.5 no
H(32) C(36) H(33) 109.0 no
Si(9) C(37) H(34) 109.1 no
Si(9) C(37) H(35) 109.8 no
Si(9) C(37) H(36) 109.6 no
H(34) C(37) H(35) 109.4 no
H(34) C(37) H(36) 108.9 no
H(35) C(37) H(36) 110.1 no
Si(14) C(38) H(37) 109.3 no
Si(14) C(38) H(38) 109.6 no
Si(14) C(38) H(39) 109.3 no
H(37) C(38) H(38) 109.7 no
H(37) C(38) H(39) 109.2 no
H(38) C(38) H(39) 109.7 no
Si(77) C(45) H(40) 108.9 no
Si(77) C(45) H(41) 109.1 no
Si(77) C(45) H(42) 109.6 no
H(40) C(45) H(41) 109.1 no
H(40) C(45) H(42) 109.9 no
H(41) C(45) H(42) 110.2 no
Si(77) C(46) H(43) 109.8 no
Si(77) C(46) H(44) 109.9 no
Si(77) C(46) H(45) 109.6 no
H(43) C(46) H(44) 109.5 no
H(43) C(46) H(45) 108.9 no
H(44) C(46) H(45) 109.1 no
Si(78) C(48) H(46) 109.8 no
Si(78) C(48) H(47) 109.4 no
Si(78) C(48) H(48) 110.3 no
H(46) C(48) H(47) 108.3 no
H(46) C(48) H(48) 109.8 no
H(47) C(48) H(48) 109.2 no
Si(78) C(49) H(49) 110.0 no
Si(78) C(49) H(50) 109.5 no
Si(78) C(49) H(51) 108.9 no
H(49) C(49) H(50) 110.4 no
H(49) C(49) H(51) 109.4 no
H(50) C(49) H(51) 108.7 no
C(41) C(51) H(52) 109.2 no
C(41) C(51) H(53) 109.4 no
C(41) C(51) H(54) 109.4 no
H(52) C(51) H(53) 109.6 no
H(52) C(51) H(54) 109.5 no
H(53) C(51) H(54) 109.8 no
C(41) C(52) H(55) 109.6 no
C(41) C(52) H(56) 109.4 no
C(41) C(52) H(57) 109.5 no
H(55) C(52) H(56) 109.4 no
H(55) C(52) H(57) 109.5 no
H(56) C(52) H(57) 109.4 no
C(41) C(53) H(58) 109.4 no
C(41) C(53) H(59) 108.9 no
C(41) C(53) H(60) 109.0 no
H(58) C(53) H(59) 110.0 no
H(58) C(53) H(60) 110.1 no
H(59) C(53) H(60) 109.4 no
C(42) C(54) H(61) 109.1 no
C(42) C(54) H(62) 109.5 no
C(42) C(54) H(63) 109.4 no
H(61) C(54) H(62) 109.6 no
H(61) C(54) H(63) 109.4 no
H(62) C(54) H(63) 109.9 no
C(42) C(55) H(64) 109.9 no
C(42) C(55) H(65) 109.6 no
C(42) C(55) H(66) 109.5 no
H(64) C(55) H(65) 109.5 no
H(64) C(55) H(66) 109.3 no
H(65) C(55) H(66) 109.1 no
C(42) C(56) H(67) 109.2 no
C(42) C(56) H(68) 109.2 no
C(42) C(56) H(69) 109.3 no
H(67) C(56) H(68) 109.7 no
H(67) C(56) H(69) 109.7 no
H(68) C(56) H(69) 109.7 no
C(43) C(57) H(70) 110.3 no
C(43) C(57) H(71) 109.1 no
C(43) C(57) H(72) 109.9 no
H(70) C(57) H(71) 109.0 no
H(70) C(57) H(72) 110.1 no
H(71) C(57) H(72) 108.4 no
C(43) C(58) H(73) 109.1 no
C(43) C(58) H(74) 109.5 no
C(43) C(58) H(75) 109.6 no
H(73) C(58) H(74) 109.3 no
H(73) C(58) H(75) 109.3 no
H(74) C(58) H(75) 110.0 no
C(43) C(59) H(76) 109.5 no
C(43) C(59) H(77) 108.5 no
C(43) C(59) H(78) 109.6 no
H(76) C(59) H(77) 109.1 no
H(76) C(59) H(78) 110.6 no
H(77) C(59) H(78) 109.3 no
C(47) C(63) H(79) 109.5 no
C(47) C(63) H(80) 109.3 no
C(47) C(63) H(81) 109.0 no
H(79) C(63) H(80) 110.0 no
H(79) C(63) H(81) 109.7 no
H(80) C(63) H(81) 109.2 no
C(47) C(64) H(82) 109.8 no
C(47) C(64) H(83) 109.6 no
C(47) C(64) H(84) 108.9 no
H(82) C(64) H(83) 110.1 no
H(82) C(64) H(84) 109.2 no
H(83) C(64) H(84) 109.0 no
C(47) C(65) H(85) 109.5 no
C(47) C(65) H(86) 109.7 no
C(47) C(65) H(87) 109.5 no
H(85) C(65) H(86) 109.5 no
H(85) C(65) H(87) 109.2 no
H(86) C(65) H(87) 109.4 no
C(50) C(66) H(88) 109.2 no
C(50) C(66) H(89) 109.7 no
C(50) C(66) H(90) 109.8 no
H(88) C(66) H(89) 109.1 no
H(88) C(66) H(90) 109.1 no
H(89) C(66) H(90) 109.8 no
C(50) C(67) H(91) 108.8 no
C(50) C(67) H(92) 110.1 no
C(50) C(67) H(93) 109.1 no
H(91) C(67) H(92) 109.9 no
H(91) C(67) H(93) 108.5 no
H(92) C(67) H(93) 110.3 no
C(50) C(68) H(94) 109.0 no
C(50) C(68) H(95) 109.9 no
C(50) C(68) H(96) 108.3 no
H(94) C(68) H(95) 110.9 no
H(94) C(68) H(96) 108.6 no
H(95) C(68) H(96) 110.0 no

loop_
_geom_bond_atom_site_label_1
_geom_bond_atom_site_label_2
_geom_bond_distance
_geom_bond_publ_flag
Si(1) O(8) 1.630(5) yes
Si(1) C(2) 1.894(7) yes
Si(1) C(5) 1.826(7) yes
Si(1) C(7) 1.891(7) yes
Si(9) C(2) 1.872(7) yes
Si(9) C(29) 1.915(8) yes
Si(9) C(36) 1.869(8) yes
Si(9) C(37) 1.863(8) yes
Si(14) O(8) 1.642(5) yes
Si(14) C(15) 1.861(9) yes
Si(14) C(16) 1.871(8) yes
Si(14) C(38) 1.866(9) yes
Si(76) O(79) 1.620(5) yes
Si(76) C(40) 1.888(7) yes
Si(76) C(72) 1.888(7) yes
Si(76) C(75) 1.817(6) yes
Si(77) C(45) 1.873(9) yes
Si(77) C(46) 1.867(9) yes
Si(77) C(47) 1.918(7) yes
Si(77) C(72) 1.895(7) yes
Si(78) O(79) 1.649(4) yes
Si(78) C(48) 1.856(9) yes
Si(78) C(49) 1.845(9) yes
Si(78) C(50) 1.886(8) yes
C(2) C(3) 1.379(9) yes
C(3) C(4) 1.541(10) yes
C(3) C(10) 1.555(9) yes
C(4) C(5) 1.350(9) yes
C(4) C(11) 1.56(1) yes
C(5) C(6) 1.538(9) yes
C(6) C(7) 1.368(9) yes
C(6) C(12) 1.533(10) yes
C(7) C(13) 1.536(9) yes
C(10) C(17) 1.54(1) yes
C(10) C(18) 1.530(10) yes
C(10) C(19) 1.53(1) yes
C(11) C(20) 1.53(1) yes
C(11) C(21) 1.53(1) yes
C(11) C(22) 1.53(1) yes
C(12) C(23) 1.52(1) yes
C(12) C(24) 1.53(1) yes
C(12) C(25) 1.52(1) yes
C(13) C(26) 1.53(1) yes
C(13) C(27) 1.53(1) yes
C(13) C(28) 1.50(1) yes
C(16) C(32) 1.52(1) yes
C(16) C(33) 1.54(1) yes
C(16) C(34) 1.52(1) yes
C(29) C(30) 1.55(1) yes
C(29) C(31) 1.54(1) yes
C(29) C(35) 1.52(1) yes
C(39) C(40) 1.359(9) yes
C(39) C(43) 1.539(9) yes
C(39) C(75) 1.520(10) yes
C(40) C(44) 1.533(10) yes
C(41) C(51) 1.55(1) yes
C(41) C(52) 1.554(10) yes
C(41) C(53) 1.52(1) yes
C(41) C(73) 1.553(10) yes
C(42) C(54) 1.51(1) yes
C(42) C(55) 1.55(1) yes
C(42) C(56) 1.52(1) yes
C(42) C(74) 1.557(10) yes
C(43) C(57) 1.53(1) yes
C(43) C(58) 1.52(1) yes
C(43) C(59) 1.49(1) yes
C(44) C(60) 1.50(2) yes
C(44) C(61) 1.63(2) yes
C(44) C(62) 1.59(2) yes
C(44) C(69) 1.60(2) yes
C(44) C(70) 1.50(2) yes
C(44) C(71) 1.59(2) yes
C(47) C(63) 1.54(1) yes
C(47) C(64) 1.54(1) yes
C(47) C(65) 1.53(1) yes
C(50) C(66) 1.55(1) yes
C(50) C(67) 1.55(1) yes
C(50) C(68) 1.51(1) yes
C(72) C(73) 1.354(10) yes
C(73) C(74) 1.545(10) yes
C(74) C(75) 1.360(9) yes
C(15) H(1) 0.945 no
C(15) H(2) 0.953 no
C(15) H(3) 0.951 no
C(17) H(4) 0.947 no
C(17) H(5) 0.951 no
C(17) H(6) 0.949 no
C(18) H(7) 0.950 no
C(18) H(8) 0.945 no
C(18) H(9) 0.957 no
C(19) H(10) 0.946 no
C(19) H(11) 0.947 no
C(19) H(12) 0.962 no
C(20) H(97) 0.949 no
C(20) H(98) 0.951 no
C(20) H(99) 0.950 no
C(21) H(100) 0.961 no
C(21) H(101) 0.942 no
C(21) H(102) 0.948 no
C(22) H(103) 0.944 no
C(22) H(104) 0.953 no
C(22) H(105) 0.954 no
C(23) H(106) 0.945 no
C(23) H(107) 0.956 no
C(23) H(108) 0.945 no
C(24) H(109) 0.952 no
C(24) H(110) 0.953 no
C(24) H(111) 0.945 no
C(25) H(112) 0.944 no
C(25) H(113) 0.954 no
C(25) H(114) 0.948 no
C(26) H(115) 0.942 no
C(26) H(116) 0.973 no
C(26) H(117) 0.940 no
C(27) H(118) 0.953 no
C(27) H(119) 0.965 no
C(27) H(120) 0.941 no
C(28) H(121) 0.938 no
C(28) H(122) 0.954 no
C(28) H(123) 0.961 no
C(30) H(13) 0.950 no
C(30) H(14) 0.947 no
C(30) H(15) 0.951 no
C(31) H(16) 0.947 no
C(31) H(17) 0.950 no
C(31) H(18) 0.951 no
C(32) H(19) 0.943 no
C(32) H(20) 0.952 no
C(32) H(21) 0.954 no
C(33) H(22) 0.960 no
C(33) H(23) 0.953 no
C(33) H(24) 0.934 no
C(34) H(25) 0.955 no
C(34) H(26) 0.944 no
C(34) H(27) 0.953 no
C(35) H(28) 0.951 no
C(35) H(29) 0.951 no
C(35) H(30) 0.949 no
C(36) H(31) 0.946 no
C(36) H(32) 0.952 no
C(36) H(33) 0.954 no
C(37) H(34) 0.958 no
C(37) H(35) 0.944 no
C(37) H(36) 0.949 no
C(38) H(37) 0.951 no
C(38) H(38) 0.946 no
C(38) H(39) 0.951 no
C(45) H(40) 0.954 no
C(45) H(41) 0.951 no
C(45) H(42) 0.941 no
C(46) H(43) 0.951 no
C(46) H(44) 0.948 no
C(46) H(45) 0.956 no
C(48) H(46) 0.953 no
C(48) H(47) 0.961 no
C(48) H(48) 0.943 no
C(49) H(49) 0.940 no
C(49) H(50) 0.949 no
C(49) H(51) 0.961 no
C(51) H(52) 0.951 no
C(51) H(53) 0.948 no
C(51) H(54) 0.948 no
C(52) H(55) 0.950 no
C(52) H(56) 0.951 no
C(52) H(57) 0.950 no
C(53) H(58) 0.942 no
C(53) H(59) 0.951 no
C(53) H(60) 0.950 no
C(54) H(61) 0.952 no
C(54) H(62) 0.947 no
C(54) H(63) 0.948 no
C(55) H(64) 0.948 no
C(55) H(65) 0.951 no
C(55) H(66) 0.954 no
C(56) H(67) 0.949 no
C(56) H(68) 0.948 no
C(56) H(69) 0.948 no
C(57) H(70) 0.943 no
C(57) H(71) 0.962 no
C(57) H(72) 0.950 no
C(58) H(73) 0.955 no
C(58) H(74) 0.947 no
C(58) H(75) 0.947 no
C(59) H(76) 0.945 no
C(59) H(77) 0.960 no
C(59) H(78) 0.942 no
C(63) H(79) 0.944 no
C(63) H(80) 0.950 no
C(63) H(81) 0.953 no
C(64) H(82) 0.945 no
C(64) H(83) 0.948 no
C(64) H(84) 0.958 no
C(65) H(85) 0.951 no
C(65) H(86) 0.949 no
C(65) H(87) 0.952 no
C(66) H(88) 0.957 no
C(66) H(89) 0.948 no
C(66) H(90) 0.947 no
C(67) H(91) 0.958 no
C(67) H(92) 0.937 no
C(67) H(93) 0.953 no
C(68) H(94) 0.950 no
C(68) H(95) 0.933 no
C(68) H(96) 0.960 no
